data_4328588
loop_
_publ_author_name
'Santokh S. Tandon'
'Scott D. Bunge'
'Joaquin Sanchiz'
'Laurence K. Thompson'

_publ_contact_author_address
;Kent State University Salem
Department of Chemistry
Salem, OH 44460
;
_publ_contact_author_email standon@kent.edu
_publ_contact_author_fax 330-332-9256
_publ_contact_author_name 'Santokh S. Tandon'
_publ_contact_author_phone 330-332-0361
_publ_section_title
;
 Structures and Magnetic Properties of an Antiferromagnetically Coupled
 Polymeric Copper(II) Complex and Ferromagnetically Coupled Hexanuclear
 Nickel(II) Clusters
;
_journal_name_full 'Inorganic Chemistry'
_journal_page_first 3270
_journal_page_last 3282
_journal_paper_doi 10.1021/ic202732k
_journal_volume 51
_journal_year 2012
_chemical_formula_sum 'C58 H104 N22 Ni6 O27'
_chemical_formula_weight 1893.89
_chemical_name_common (2)
_chemical_name_systematic
; 
 ? 
;
_space_group_IT_number 14
_symmetry_cell_setting monoclinic
_symmetry_space_group_name_Hall '-P 2ybc'
_symmetry_space_group_name_H-M 'P 1 21/c 1'
_atom_sites_solution_hydrogens geom
_atom_sites_solution_primary direct
_atom_sites_solution_secondary difmap
_audit_creation_method SHELXL-97
_cell_angle_alpha 90.00
_cell_angle_beta 103.8480(10)
_cell_angle_gamma 90.00
_cell_formula_units_Z 2
_cell_length_a 18.6655(8)
_cell_length_b 13.5651(5)
_cell_length_c 17.0577(7)
_cell_measurement_reflns_used 4880
_cell_measurement_temperature 189(2)
_cell_measurement_theta_max 24.08
_cell_measurement_theta_min 2.25
_cell_volume 4193.5(3)
_computing_cell_refinement 'Bruker SAINT'
_computing_data_collection 'Bruker APEX2'
_computing_data_reduction 'Bruker SAINT'
_computing_molecular_graphics 'Bruker SHELXTL'
_computing_publication_material 'Bruker SHELXTL'
_computing_structure_refinement 'SHELXL-97 (Sheldrick, 2008)'
_computing_structure_solution 'SHELXS-97 (Sheldrick, 2008)'
_diffrn_ambient_temperature 189(2)
_diffrn_measured_fraction_theta_full 1.000
_diffrn_measured_fraction_theta_max 1.000
_diffrn_measurement_device_type 'Bruker APEX-II CCD'
_diffrn_measurement_method '\f and \w scans'
_diffrn_radiation_monochromator graphite
_diffrn_radiation_source 'fine-focus sealed tube'
_diffrn_radiation_type MoK\a
_diffrn_radiation_wavelength 0.71073
_diffrn_reflns_av_R_equivalents 0.0582
_diffrn_reflns_av_sigmaI/netI 0.0488
_diffrn_reflns_limit_h_max 22
_diffrn_reflns_limit_h_min -22
_diffrn_reflns_limit_k_max 16
_diffrn_reflns_limit_k_min -16
_diffrn_reflns_limit_l_max 20
_diffrn_reflns_limit_l_min -20
_diffrn_reflns_number 33235
_diffrn_reflns_theta_full 25.05
_diffrn_reflns_theta_max 25.05
_diffrn_reflns_theta_min 1.12
_exptl_absorpt_coefficient_mu 1.405
_exptl_absorpt_correction_T_max 0.8723
_exptl_absorpt_correction_T_min 0.8169
_exptl_absorpt_correction_type multi-scan
_exptl_absorpt_process_details SADABS
_exptl_crystal_colour green
_exptl_crystal_density_diffrn 1.500
_exptl_crystal_description irregular
_exptl_crystal_F_000 1980
_exptl_crystal_size_max 0.15
_exptl_crystal_size_mid 0.14
_exptl_crystal_size_min 0.10
_refine_diff_density_max 0.760
_refine_diff_density_min -0.463
_refine_diff_density_rms 0.098
_refine_ls_extinction_method none
_refine_ls_goodness_of_fit_ref 0.907
_refine_ls_hydrogen_treatment mixed
_refine_ls_matrix_type full
_refine_ls_number_parameters 522
_refine_ls_number_reflns 7425
_refine_ls_number_restraints 0
_refine_ls_restrained_S_all 0.907
_refine_ls_R_factor_all 0.0582
_refine_ls_R_factor_gt 0.0426
_refine_ls_shift/su_max 0.128
_refine_ls_shift/su_mean 0.003
_refine_ls_structure_factor_coef Fsqd
_refine_ls_weighting_details 'calc w=1/[\s^2^(Fo^2^)+(0.1000P)^2^+0.0000P] where P=(Fo^2^+2Fc^2^)/3'
_refine_ls_weighting_scheme calc
_refine_ls_wR_factor_gt 0.1244
_refine_ls_wR_factor_ref 0.1358
_reflns_number_gt 5647
_reflns_number_total 7425
_reflns_threshold_expression >2sigma(I)
_cod_data_source_file ic202732k_si_002_2.cif
_cod_data_source_block st097mono
_cod_database_code 4328588

loop_
_symmetry_equiv_pos_as_xyz
'x, y, z'
'-x, y+1/2, -z+1/2'
'-x, -y, -z'
'x, -y-1/2, z-1/2'

loop_
_atom_site_label
_atom_site_type_symbol
_atom_site_fract_x
_atom_site_fract_y
_atom_site_fract_z
_atom_site_U_iso_or_equiv
_atom_site_adp_type
_atom_site_occupancy
_atom_site_symmetry_multiplicity
_atom_site_calc_flag
_atom_site_refinement_flags
Ni1 Ni 0.43118(2) -0.01853(3) 0.42796(3) 0.02367(14) Uani 1 1 d .
Ni2 Ni 0.71978(2) -0.04588(3) 0.53979(3) 0.02600(14) Uani 1 1 d .
Ni3 Ni 0.58613(2) -0.06600(3) 0.40833(3) 0.02521(14) Uani 1 1 d .
N1 N 0.82193(16) 0.0057(2) 0.54382(19) 0.0289(7) Uani 1 1 d .
N2 N 0.32439(16) -0.0767(2) 0.40882(18) 0.0282(7) Uani 1 1 d .
N3 N 0.31140(17) -0.1588(3) 0.42619(19) 0.0364(8) Uani 1 1 d .
N4 N 0.2974(2) -0.2381(3) 0.4418(3) 0.0681(12) Uani 1 1 d .
O14 O 0.37086(14) 0.2812(2) 0.27893(17) 0.0416(7) Uani 1 1 d .
N6 N 0.48517(16) -0.1334(2) 0.38836(19) 0.0317(7) Uani 1 1 d .
N7 N 0.46593(19) -0.2115(3) 0.3610(2) 0.0442(9) Uani 1 1 d .
N8 N 0.4484(3) -0.2883(4) 0.3358(4) 0.112(2) Uani 1 1 d .
N9 N 0.2796(3) 0.6204(3) 0.6505(3) 0.0668(12) Uani 1 1 d .
N10 N 0.1703(2) 0.1397(3) 0.8020(2) 0.0543(10) Uani 1 1 d .
N11 N 0.0303(3) 0.3561(4) 0.5514(3) 0.0865(16) Uani 1 1 d .
O1 O 0.56440(14) -0.01699(19) 0.29119(15) 0.0324(6) Uani 1 1 d .
O2 O 0.99332(16) 0.0523(3) 0.59615(19) 0.0549(8) Uani 1 1 d .
H2 H 1.0190 0.0773 0.6388 0.082 Uiso 1 1 calc R
O3 O 0.77140(14) -0.10096(19) 0.65307(16) 0.0312(6) Uani 1 1 d .
O4 O 0.68142(13) 0.01190(18) 0.42891(14) 0.0282(6) Uani 1 1 d .
O5 O 0.64378(13) -0.18585(19) 0.38320(15) 0.0326(6) Uani 1 1 d .
O6 O 0.74327(13) -0.17610(19) 0.48881(15) 0.0328(6) Uani 1 1 d .
O7 O 0.38439(12) 0.09712(17) 0.47131(13) 0.0238(5) Uani 1 1 d .
N5 N 0.4170(2) 0.0776(2) 0.32808(19) 0.0284(7) Uani 1 1 d .
O9 O 0.53350(13) 0.04953(17) 0.45022(14) 0.0240(5) Uani 1 1 d .
O10 O 0.91191(17) 0.0692(2) 0.75467(17) 0.0506(8) Uani 1 1 d .
H10 H 0.9538 0.0948 0.7601 0.076 Uiso 1 1 calc R
O11 O 0.25173(19) 0.4894(3) 0.7197(2) 0.0566(9) Uani 1 1 d .
O12 O 0.1014(3) 0.4484(4) 0.4894(3) 0.0979(14) Uani 1 1 d .
O13 O 0.04817(19) 0.1339(3) 0.7454(2) 0.0790(12) Uani 1 1 d .
C1 C 0.7201(2) 0.0349(3) 0.3772(2) 0.0291(8) Uani 1 1 d .
C2 C 0.6859(2) 0.0450(3) 0.2934(2) 0.0301(8) Uani 1 1 d .
C3 C 0.7259(2) 0.0807(3) 0.2396(2) 0.0391(10) Uani 1 1 d .
H3B H 0.7012 0.0885 0.1844 0.047 Uiso 1 1 calc R
C4 C 0.8001(2) 0.1051(3) 0.2639(3) 0.0466(11) Uani 1 1 d .
C5 C 0.8337(2) 0.0895(3) 0.3446(3) 0.0426(10) Uani 1 1 d .
H5 H 0.8850 0.1031 0.3622 0.051 Uiso 1 1 calc R
C6 C 0.7970(2) 0.0548(3) 0.4022(2) 0.0347(9) Uani 1 1 d .
C7 C 0.8425(2) 0.0412(3) 0.4831(2) 0.0364(9) Uani 1 1 d .
H7 H 0.8927 0.0605 0.4920 0.044 Uiso 1 1 calc R
C8 C 0.6100(2) 0.0185(3) 0.2575(2) 0.0325(9) Uani 1 1 d .
H8 H 0.5933 0.0299 0.2011 0.039 Uiso 1 1 calc R
C9 C 0.8755(2) -0.0099(3) 0.6222(2) 0.0332(9) Uani 1 1 d .
C10 C 0.9552(2) -0.0304(3) 0.6155(3) 0.0420(10) Uani 1 1 d .
H10A H 0.9835 -0.0577 0.6676 0.050 Uiso 1 1 calc R
H10B H 0.9537 -0.0815 0.5737 0.050 Uiso 1 1 calc R
C11 C 0.8497(2) -0.1023(3) 0.6589(2) 0.0353(9) Uani 1 1 d .
H11A H 0.8621 -0.1613 0.6307 0.042 Uiso 1 1 calc R
H11B H 0.8762 -0.1072 0.7165 0.042 Uiso 1 1 calc R
C12 C 0.8433(3) 0.1440(4) 0.2060(3) 0.0644(14) Uani 1 1 d .
H12A H 0.8688 0.0894 0.1867 0.097 Uiso 1 1 calc R
H12B H 0.8797 0.1923 0.2338 0.097 Uiso 1 1 calc R
H12C H 0.8095 0.1757 0.1601 0.097 Uiso 1 1 calc R
C13 C 0.7044(2) -0.2167(3) 0.4271(2) 0.0343(9) Uani 1 1 d .
C14 C 0.7317(3) -0.3150(3) 0.4047(3) 0.0583(13) Uani 1 1 d .
H14A H 0.7857 -0.3163 0.4205 0.087 Uiso 1 1 calc R
H14B H 0.7150 -0.3248 0.3463 0.087 Uiso 1 1 calc R
H14C H 0.7121 -0.3678 0.4328 0.087 Uiso 1 1 calc R
C15 C 0.3990(2) 0.1868(2) 0.4348(2) 0.0278(8) Uani 1 1 d .
H15A H 0.4251 0.2328 0.4771 0.033 Uiso 1 1 calc R
H15B H 0.3518 0.2178 0.4068 0.033 Uiso 1 1 calc R
C16 C 0.44659(19) 0.1687(3) 0.3736(2) 0.0264(8) Uani 1 1 d .
C17 C 0.52758(19) 0.1458(2) 0.4161(2) 0.0262(8) Uani 1 1 d .
H17A H 0.5586 0.1504 0.3766 0.031 Uiso 1 1 calc R
H17B H 0.5457 0.1950 0.4591 0.031 Uiso 1 1 calc R
C18 C 0.4443(2) 0.2589(3) 0.3200(2) 0.0354(9) Uani 1 1 d .
H18A H 0.4661 0.3160 0.3534 0.042 Uiso 1 1 calc R
H18B H 0.4741 0.2463 0.2802 0.042 Uiso 1 1 calc R
C19 C 0.8708(2) 0.0809(3) 0.6738(2) 0.0383(9) Uani 1 1 d .
H19A H 0.8896 0.1390 0.6498 0.046 Uiso 1 1 calc R
H19B H 0.8184 0.0935 0.6734 0.046 Uiso 1 1 calc R
C20 C 0.0713(4) 0.4322(5) 0.5459(4) 0.0863(19) Uani 1 1 d .
H20 H 0.0789 0.4792 0.5884 0.104 Uiso 1 1 calc R
C21 C 0.0176(7) 0.2840(7) 0.4895(5) 0.185(5) Uani 1 1 d .
H21A H -0.0212 0.3071 0.4438 0.278 Uiso 1 1 calc R
H21B H 0.0020 0.2222 0.5102 0.278 Uiso 1 1 calc R
H21C H 0.0631 0.2729 0.4717 0.278 Uiso 1 1 calc R
C22 C -0.0072(4) 0.3507(6) 0.6141(4) 0.105(2) Uani 1 1 d .
H22A H 0.0059 0.4079 0.6498 0.157 Uiso 1 1 calc R
H22B H 0.0069 0.2901 0.6451 0.157 Uiso 1 1 calc R
H22C H -0.0606 0.3505 0.5908 0.157 Uiso 1 1 calc R
C23 C 0.1025(3) 0.1219(4) 0.8033(3) 0.0654(15) Uani 1 1 d .
H23 H 0.0935 0.0977 0.8523 0.078 Uiso 1 1 calc R
C24 C 0.1883(3) 0.1792(4) 0.7298(3) 0.0612(13) Uani 1 1 d .
H24A H 0.2072 0.1262 0.7013 0.092 Uiso 1 1 calc R
H24B H 0.2260 0.2306 0.7451 0.092 Uiso 1 1 calc R
H24C H 0.1438 0.2075 0.6944 0.092 Uiso 1 1 calc R
C25 C 0.2305(3) 0.1268(4) 0.8739(3) 0.0667(15) Uani 1 1 d .
H25A H 0.2145 0.0824 0.9117 0.100 Uiso 1 1 calc R
H25B H 0.2439 0.1909 0.8997 0.100 Uiso 1 1 calc R
H25C H 0.2733 0.0984 0.8583 0.100 Uiso 1 1 calc R
C26 C 0.2815(4) 0.5632(4) 0.7094(4) 0.084(2) Uani 1 1 d .
H26 H 0.3150 0.5853 0.7573 0.101 Uiso 1 1 calc R
C27 C 0.2202(6) 0.6142(8) 0.5796(5) 0.179(5) Uani 1 1 d .
H27A H 0.2375 0.6360 0.5325 0.269 Uiso 1 1 calc R
H27B H 0.1795 0.6565 0.5862 0.269 Uiso 1 1 calc R
H27C H 0.2030 0.5458 0.5716 0.269 Uiso 1 1 calc R
C28 C 0.3295(5) 0.7040(5) 0.6489(5) 0.125(3) Uani 1 1 d .
H28A H 0.3017 0.7658 0.6453 0.187 Uiso 1 1 calc R
H28B H 0.3509 0.6980 0.6020 0.187 Uiso 1 1 calc R
H28C H 0.3690 0.7040 0.6984 0.187 Uiso 1 1 calc R
H5B H 0.4452(19) 0.062(2) 0.297(2) 0.012(8) Uiso 1 1 d .
H5A H 0.378(2) 0.093(3) 0.305(2) 0.026(11) Uiso 1 1 d .
H14 H 0.367(2) 0.301(3) 0.228(3) 0.045(12) Uiso 1 1 d .
H3A H 0.762(3) -0.074(4) 0.696(3) 0.073(18) Uiso 1 1 d .

loop_
_atom_site_aniso_label
_atom_site_aniso_U_11
_atom_site_aniso_U_22
_atom_site_aniso_U_33
_atom_site_aniso_U_23
_atom_site_aniso_U_13
_atom_site_aniso_U_12
Ni1 0.0201(3) 0.0278(3) 0.0220(2) -0.00128(18) 0.00300(19) -0.00100(18)
Ni2 0.0202(3) 0.0323(3) 0.0246(3) -0.00051(19) 0.00364(19) -0.00064(18)
Ni3 0.0222(3) 0.0309(3) 0.0217(2) -0.00092(19) 0.00367(19) 0.00068(18)
N1 0.0203(16) 0.0305(17) 0.0341(18) -0.0002(13) 0.0027(13) 0.0008(12)
N2 0.0221(16) 0.0299(17) 0.0304(17) -0.0016(13) 0.0022(13) -0.0042(13)
N3 0.0294(18) 0.038(2) 0.0381(19) 0.0012(15) 0.0001(14) -0.0053(15)
N4 0.065(3) 0.047(3) 0.086(3) 0.017(2) 0.005(2) -0.018(2)
O14 0.0270(14) 0.0605(19) 0.0353(16) 0.0200(14) 0.0033(12) 0.0052(13)
N6 0.0275(17) 0.0299(18) 0.0361(18) -0.0054(14) 0.0047(14) -0.0023(13)
N7 0.040(2) 0.042(2) 0.055(2) -0.0122(19) 0.0196(17) -0.0080(17)
N8 0.113(4) 0.066(3) 0.181(6) -0.071(4) 0.080(4) -0.045(3)
N9 0.094(3) 0.055(3) 0.051(3) 0.013(2) 0.015(2) 0.004(2)
N10 0.042(2) 0.060(2) 0.059(2) -0.017(2) 0.0077(19) -0.0154(19)
N11 0.111(4) 0.071(3) 0.094(4) -0.007(3) 0.058(3) -0.012(3)
O1 0.0285(14) 0.0410(15) 0.0267(14) 0.0022(11) 0.0049(11) 0.0017(12)
O2 0.0308(17) 0.079(2) 0.0525(19) -0.0014(17) 0.0057(15) -0.0102(15)
O3 0.0263(14) 0.0356(15) 0.0291(14) 0.0005(12) 0.0013(11) -0.0010(11)
O4 0.0241(13) 0.0343(14) 0.0265(13) 0.0012(11) 0.0065(11) 0.0000(11)
O5 0.0298(14) 0.0377(15) 0.0294(14) -0.0049(11) 0.0054(11) 0.0056(11)
O6 0.0287(14) 0.0377(15) 0.0299(14) -0.0033(12) 0.0027(11) 0.0040(11)
O7 0.0230(12) 0.0262(13) 0.0217(12) 0.0016(10) 0.0044(10) -0.0012(10)
N5 0.0232(18) 0.0411(19) 0.0208(16) -0.0020(14) 0.0049(15) 0.0020(15)
O9 0.0221(12) 0.0277(13) 0.0210(12) 0.0004(10) 0.0027(10) -0.0013(10)
O10 0.0415(18) 0.070(2) 0.0363(17) -0.0092(15) 0.0018(14) -0.0096(15)
O11 0.074(2) 0.053(2) 0.050(2) -0.0067(16) 0.0297(18) -0.0187(17)
O12 0.107(4) 0.112(4) 0.085(3) 0.008(3) 0.044(3) 0.003(3)
O13 0.049(2) 0.118(3) 0.063(2) -0.012(2) -0.0002(18) -0.033(2)
C1 0.028(2) 0.0287(19) 0.033(2) 0.0032(16) 0.0117(16) 0.0013(15)
C2 0.032(2) 0.0290(19) 0.031(2) 0.0037(16) 0.0103(16) 0.0058(16)
C3 0.042(2) 0.044(2) 0.031(2) 0.0125(18) 0.0100(18) 0.0079(19)
C4 0.037(2) 0.059(3) 0.047(3) 0.024(2) 0.016(2) 0.006(2)
C5 0.026(2) 0.052(3) 0.050(3) 0.014(2) 0.0105(19) -0.0018(18)
C6 0.030(2) 0.035(2) 0.041(2) 0.0069(18) 0.0118(18) 0.0005(16)
C7 0.027(2) 0.037(2) 0.044(2) 0.0022(18) 0.0067(18) -0.0046(16)
C8 0.034(2) 0.035(2) 0.0269(19) 0.0012(16) 0.0052(17) 0.0082(17)
C9 0.025(2) 0.038(2) 0.034(2) -0.0028(17) 0.0017(16) 0.0000(16)
C10 0.024(2) 0.056(3) 0.044(2) -0.002(2) 0.0040(18) 0.0059(19)
C11 0.0247(19) 0.041(2) 0.037(2) 0.0045(18) 0.0007(16) 0.0056(16)
C12 0.054(3) 0.082(4) 0.062(3) 0.031(3) 0.024(3) -0.001(3)
C13 0.037(2) 0.035(2) 0.033(2) 0.0005(17) 0.0109(18) 0.0058(17)
C14 0.072(3) 0.054(3) 0.042(3) -0.010(2) 0.000(2) 0.019(2)
C15 0.0275(19) 0.0249(18) 0.0292(19) 0.0050(15) 0.0034(15) 0.0029(15)
C16 0.0261(19) 0.0293(19) 0.0231(18) 0.0026(15) 0.0045(15) -0.0004(15)
C17 0.0258(19) 0.0266(18) 0.0259(18) 0.0018(15) 0.0053(15) -0.0006(15)
C18 0.034(2) 0.039(2) 0.032(2) 0.0067(17) 0.0049(17) -0.0036(17)
C19 0.029(2) 0.045(2) 0.039(2) -0.0056(18) 0.0044(18) -0.0024(17)
C20 0.091(5) 0.094(5) 0.079(5) -0.004(4) 0.031(4) 0.007(4)
C21 0.280(14) 0.158(9) 0.150(9) -0.085(8) 0.117(9) -0.093(9)
C22 0.112(6) 0.116(6) 0.102(5) 0.015(5) 0.059(5) 0.016(5)
C23 0.056(3) 0.088(4) 0.052(3) -0.022(3) 0.013(3) -0.027(3)
C24 0.058(3) 0.068(3) 0.061(3) -0.008(3) 0.023(3) -0.010(3)
C25 0.045(3) 0.089(4) 0.060(3) -0.022(3) 0.001(2) -0.009(3)
C26 0.141(6) 0.063(4) 0.057(4) 0.002(3) 0.041(4) 0.027(4)
C27 0.149(9) 0.248(13) 0.109(7) 0.056(8) -0.030(6) -0.058(9)
C28 0.185(9) 0.080(5) 0.111(6) -0.002(4) 0.038(6) -0.049(5)

loop_
_atom_type_symbol
_atom_type_description
_atom_type_scat_dispersion_real
_atom_type_scat_dispersion_imag
_atom_type_scat_source
C C 0.0033 0.0016 'International Tables Vol C Tables 4.2.6.8 and 6.1.1.4'
H H 0.0000 0.0000 'International Tables Vol C Tables 4.2.6.8 and 6.1.1.4'
N N 0.0061 0.0033 'International Tables Vol C Tables 4.2.6.8 and 6.1.1.4'
O O 0.0106 0.0060 'International Tables Vol C Tables 4.2.6.8 and 6.1.1.4'
Ni Ni 0.3393 1.1124 'International Tables Vol C Tables 4.2.6.8 and 6.1.1.4'

loop_
_geom_angle_atom_site_label_1
_geom_angle_atom_site_label_2
_geom_angle_atom_site_label_3
_geom_angle
_geom_angle_site_symmetry_1
_geom_angle_site_symmetry_3
O7 Ni1 N6 176.35(11) . .
O7 Ni1 O9 81.48(9) . 3_656
N6 Ni1 O9 96.47(11) . 3_656
O7 Ni1 O9 92.70(9) . .
N6 Ni1 O9 83.98(11) . .
O9 Ni1 O9 81.27(10) 3_656 .
O7 Ni1 N2 82.57(11) . .
N6 Ni1 N2 100.75(12) . .
O9 Ni1 N2 98.20(10) 3_656 .
O9 Ni1 N2 175.26(10) . .
O7 Ni1 N5 80.45(11) . .
N6 Ni1 N5 100.35(13) . .
O9 Ni1 N5 152.23(11) 3_656 .
O9 Ni1 N5 78.72(11) . .
N2 Ni1 N5 100.15(13) . .
O4 Ni2 N1 91.02(11) . .
O4 Ni2 O7 85.90(9) . 3_656
N1 Ni2 O7 176.70(11) . 3_656
O4 Ni2 O6 90.06(10) . .
N1 Ni2 O6 90.95(11) . .
O7 Ni2 O6 87.88(9) 3_656 .
O4 Ni2 O3 173.43(10) . .
N1 Ni2 O3 82.47(11) . .
O7 Ni2 O3 100.60(10) 3_656 .
O6 Ni2 O3 89.20(10) . .
O4 Ni2 N2 89.84(11) . 3_656
N1 Ni2 N2 99.84(12) . 3_656
O7 Ni2 N2 81.35(10) 3_656 3_656
O6 Ni2 N2 169.20(11) . 3_656
O3 Ni2 N2 92.11(11) . 3_656
O4 Ni2 Ni3 43.45(7) . .
N1 Ni2 Ni3 132.90(9) . .
O7 Ni2 Ni3 43.83(6) 3_656 .
O6 Ni2 Ni3 79.98(7) . .
O3 Ni2 Ni3 142.62(7) . .
N2 Ni2 Ni3 92.57(8) 3_656 .
O4 Ni3 O7 85.38(9) . 3_656
O4 Ni3 N6 174.99(11) . .
O7 Ni3 N6 95.21(11) 3_656 .
O4 Ni3 O5 88.11(10) . .
O7 Ni3 O5 91.02(9) 3_656 .
N6 Ni3 O5 96.86(11) . .
O4 Ni3 O1 87.73(10) . .
O7 Ni3 O1 172.13(10) 3_656 .
N6 Ni3 O1 91.32(11) . .
O5 Ni3 O1 92.56(10) . .
O4 Ni3 O9 90.85(9) . .
O7 Ni3 O9 81.07(9) 3_656 .
N6 Ni3 O9 84.33(11) . .
O5 Ni3 O9 172.07(10) . .
O1 Ni3 O9 95.25(10) . .
O4 Ni3 Ni2 43.13(7) . .
O7 Ni3 Ni2 43.62(6) 3_656 .
N6 Ni3 Ni2 138.33(9) . .
O5 Ni3 Ni2 80.86(7) . .
O1 Ni3 Ni2 130.27(7) . .
O9 Ni3 Ni2 93.02(6) . .
C7 N1 C9 121.0(3) . .
C7 N1 Ni2 124.5(3) . .
C9 N1 Ni2 114.2(2) . .
N3 N2 Ni1 123.7(3) . .
N3 N2 Ni2 120.3(3) . 3_656
Ni1 N2 Ni2 95.14(12) . 3_656
N4 N3 N2 178.5(4) . .
C18 O14 H14 112(3) . .
N7 N6 Ni3 130.4(3) . .
N7 N6 Ni1 133.2(3) . .
Ni3 N6 Ni1 96.37(13) . .
N8 N7 N6 178.5(6) . .
C26 N9 C27 120.3(7) . .
C26 N9 C28 126.2(6) . .
C27 N9 C28 113.2(6) . .
C23 N10 C24 120.5(4) . .
C23 N10 C25 121.5(4) . .
C24 N10 C25 117.9(4) . .
C20 N11 C22 120.1(6) . .
C20 N11 C21 119.3(6) . .
C22 N11 C21 120.2(7) . .
C8 O1 Ni3 125.6(2) . .
C10 O2 H2 109.5 . .
C11 O3 Ni2 107.8(2) . .
C11 O3 H3A 110(4) . .
Ni2 O3 H3A 119(3) . .
C1 O4 Ni2 126.7(2) . .
C1 O4 Ni3 127.8(2) . .
Ni2 O4 Ni3 93.42(10) . .
C13 O5 Ni3 125.2(2) . .
C13 O6 Ni2 126.3(2) . .
C15 O7 Ni1 111.01(19) . .
C15 O7 Ni2 122.1(2) . 3_656
Ni1 O7 Ni2 100.85(10) . 3_656
C15 O7 Ni3 125.8(2) . 3_656
Ni1 O7 Ni3 99.89(10) . 3_656
Ni2 O7 Ni3 92.56(9) 3_656 3_656
C16 N5 Ni1 97.6(2) . .
C16 N5 H5B 109(2) . .
Ni1 N5 H5B 112(2) . .
C16 N5 H5A 103(3) . .
Ni1 N5 H5A 120(3) . .
H5B N5 H5A 113(4) . .
C17 O9 Ni3 123.4(2) . .
C17 O9 Ni1 124.9(2) . 3_656
Ni3 O9 Ni1 97.46(10) . 3_656
C17 O9 Ni1 110.84(19) . .
Ni3 O9 Ni1 95.29(9) . .
Ni1 O9 Ni1 98.73(10) 3_656 .
C19 O10 H10 109.5 . .
O4 C1 C6 121.6(3) . .
O4 C1 C2 120.9(3) . .
C6 C1 C2 117.4(3) . .
C3 C2 C1 120.6(3) . .
C3 C2 C8 115.4(3) . .
C1 C2 C8 124.0(3) . .
C4 C3 C2 122.5(4) . .
C4 C3 H3B 118.8 . .
C2 C3 H3B 118.8 . .
C5 C4 C3 116.2(4) . .
C5 C4 C12 121.2(4) . .
C3 C4 C12 122.6(4) . .
C4 C5 C6 124.4(4) . .
C4 C5 H5 117.8 . .
C6 C5 H5 117.8 . .
C5 C6 C1 118.6(4) . .
C5 C6 C7 115.8(4) . .
C1 C6 C7 125.6(3) . .
N1 C7 C6 126.7(4) . .
N1 C7 H7 116.7 . .
C6 C7 H7 116.7 . .
O1 C8 C2 127.9(4) . .
O1 C8 H8 116.0 . .
C2 C8 H8 116.0 . .
N1 C9 C19 106.5(3) . .
N1 C9 C11 106.0(3) . .
C19 C9 C11 110.9(3) . .
N1 C9 C10 114.5(3) . .
C19 C9 C10 112.2(3) . .
C11 C9 C10 106.7(3) . .
O2 C10 C9 115.0(3) . .
O2 C10 H10A 108.5 . .
C9 C10 H10A 108.5 . .
O2 C10 H10B 108.5 . .
C9 C10 H10B 108.5 . .
H10A C10 H10B 107.5 . .
O3 C11 C9 112.0(3) . .
O3 C11 H11A 109.2 . .
C9 C11 H11A 109.2 . .
O3 C11 H11B 109.2 . .
C9 C11 H11B 109.2 . .
H11A C11 H11B 107.9 . .
C4 C12 H12A 109.5 . .
C4 C12 H12B 109.5 . .
H12A C12 H12B 109.5 . .
C4 C12 H12C 109.5 . .
H12A C12 H12C 109.5 . .
H12B C12 H12C 109.5 . .
O6 C13 O5 127.3(3) . .
O6 C13 C14 116.0(3) . .
O5 C13 C14 116.7(4) . .
C13 C14 H14A 109.5 . .
C13 C14 H14B 109.5 . .
H14A C14 H14B 109.5 . .
C13 C14 H14C 109.5 . .
H14A C14 H14C 109.5 . .
H14B C14 H14C 109.5 . .
O7 C15 C16 111.2(3) . .
O7 C15 H15A 109.4 . .
C16 C15 H15A 109.4 . .
O7 C15 H15B 109.4 . .
C16 C15 H15B 109.4 . .
H15A C15 H15B 108.0 . .
N5 C16 C18 113.5(3) . .
N5 C16 C15 106.4(3) . .
C18 C16 C15 109.9(3) . .
N5 C16 C17 106.0(3) . .
C18 C16 C17 109.1(3) . .
C15 C16 C17 111.9(3) . .
O9 C17 C16 110.3(3) . .
O9 C17 H17A 109.6 . .
C16 C17 H17A 109.6 . .
O9 C17 H17B 109.6 . .
C16 C17 H17B 109.6 . .
H17A C17 H17B 108.1 . .
O14 C18 C16 110.7(3) . .
O14 C18 H18A 109.5 . .
C16 C18 H18A 109.5 . .
O14 C18 H18B 109.5 . .
C16 C18 H18B 109.5 . .
H18A C18 H18B 108.1 . .
O10 C19 C9 112.1(3) . .
O10 C19 H19A 109.2 . .
C9 C19 H19A 109.2 . .
O10 C19 H19B 109.2 . .
C9 C19 H19B 109.2 . .
H19A C19 H19B 107.9 . .
O12 C20 N11 125.3(7) . .
O12 C20 H20 117.4 . .
N11 C20 H20 117.4 . .
N11 C21 H21A 109.5 . .
N11 C21 H21B 109.5 . .
H21A C21 H21B 109.5 . .
N11 C21 H21C 109.5 . .
H21A C21 H21C 109.5 . .
H21B C21 H21C 109.5 . .
N11 C22 H22A 109.5 . .
N11 C22 H22B 109.5 . .
H22A C22 H22B 109.5 . .
N11 C22 H22C 109.5 . .
H22A C22 H22C 109.5 . .
H22B C22 H22C 109.5 . .
O13 C23 N10 125.3(5) . .
O13 C23 H23 117.3 . .
N10 C23 H23 117.4 . .
N10 C24 H24A 109.5 . .
N10 C24 H24B 109.5 . .
H24A C24 H24B 109.5 . .
N10 C24 H24C 109.5 . .
H24A C24 H24C 109.5 . .
H24B C24 H24C 109.5 . .
N10 C25 H25A 109.5 . .
N10 C25 H25B 109.5 . .
H25A C25 H25B 109.5 . .
N10 C25 H25C 109.5 . .
H25A C25 H25C 109.5 . .
H25B C25 H25C 109.5 . .
O11 C26 N9 135.6(7) . .
O11 C26 H26 112.2 . .
N9 C26 H26 112.2 . .
N9 C27 H27A 109.5 . .
N9 C27 H27B 109.5 . .
H27A C27 H27B 109.5 . .
N9 C27 H27C 109.5 . .
H27A C27 H27C 109.5 . .
H27B C27 H27C 109.5 . .
N9 C28 H28A 109.5 . .
N9 C28 H28B 109.5 . .
H28A C28 H28B 109.5 . .
N9 C28 H28C 109.5 . .
H28A C28 H28C 109.5 . .
H28B C28 H28C 109.5 . .

loop_
_geom_bond_atom_site_label_1
_geom_bond_atom_site_label_2
_geom_bond_distance
_geom_bond_site_symmetry_2
Ni1 O7 2.020(2) .
Ni1 N6 2.055(3) .
Ni1 O9 2.067(2) 3_656
Ni1 O9 2.073(2) .
Ni1 N2 2.095(3) .
Ni1 N5 2.112(3) .
Ni2 O4 2.014(2) .
Ni2 N1 2.017(3) .
Ni2 O7 2.031(2) 3_656
Ni2 O6 2.062(3) .
Ni2 O3 2.081(3) .
Ni2 N2 2.135(3) 3_656
Ni2 Ni3 2.9409(6) .
Ni3 O4 2.026(2) .
Ni3 O7 2.039(2) 3_656
Ni3 N6 2.048(3) .
Ni3 O5 2.051(2) .
Ni3 O1 2.052(3) .
Ni3 O9 2.066(2) .
N1 C7 1.282(5) .
N1 C9 1.480(5) .
N2 N3 1.193(4) .
N2 Ni2 2.135(3) 3_656
N3 N4 1.152(5) .
O14 C18 1.415(4) .
O14 H14 0.89(4) .
N6 N7 1.178(4) .
N7 N8 1.145(5) .
N9 C26 1.263(7) .
N9 C27 1.434(9) .
N9 C28 1.472(8) .
N10 C23 1.293(6) .
N10 C24 1.454(6) .
N10 C25 1.461(6) .
N11 C20 1.302(8) .
N11 C22 1.414(7) .
N11 C21 1.417(8) .
O1 C8 1.234(4) .
O2 C10 1.410(5) .
O2 H2 0.8400 .
O3 C11 1.440(4) .
O3 H3A 0.87(5) .
O4 C1 1.305(4) .
O5 C13 1.270(4) .
O6 C13 1.253(4) .
O7 C15 1.423(4) .
O7 Ni2 2.031(2) 3_656
O7 Ni3 2.039(2) 3_656
N5 C16 1.492(5) .
N5 H5B 0.86(3) .
N5 H5A 0.77(4) .
O9 C17 1.424(4) .
O9 Ni1 2.067(2) 3_656
O10 C19 1.419(5) .
O10 H10 0.8400 .
O11 C26 1.179(7) .
O12 C20 1.245(7) .
O13 C23 1.245(6) .
C1 C6 1.421(5) .
C1 C2 1.426(5) .
C2 C3 1.400(5) .
C2 C8 1.448(5) .
C3 C4 1.389(6) .
C3 H3B 0.9500 .
C4 C5 1.386(6) .
C4 C12 1.511(6) .
C5 C6 1.407(5) .
C5 H5 0.9500 .
C6 C7 1.448(6) .
C7 H7 0.9500 .
C8 H8 0.9500 .
C9 C19 1.529(5) .
C9 C11 1.531(5) .
C9 C10 1.544(5) .
C10 H10A 0.9900 .
C10 H10B 0.9900 .
C11 H11A 0.9900 .
C11 H11B 0.9900 .
C12 H12A 0.9800 .
C12 H12B 0.9800 .
C12 H12C 0.9800 .
C13 C14 1.509(6) .
C14 H14A 0.9800 .
C14 H14B 0.9800 .
C14 H14C 0.9800 .
C15 C16 1.543(5) .
C15 H15A 0.9900 .
C15 H15B 0.9900 .
C16 C18 1.523(5) .
C16 C17 1.543(5) .
C17 H17A 0.9900 .
C17 H17B 0.9900 .
C18 H18A 0.9900 .
C18 H18B 0.9900 .
C19 H19A 0.9900 .
C19 H19B 0.9900 .
C20 H20 0.9500 .
C21 H21A 0.9800 .
C21 H21B 0.9800 .
C21 H21C 0.9800 .
C22 H22A 0.9800 .
C22 H22B 0.9800 .
C22 H22C 0.9800 .
C23 H23 0.9500 .
C24 H24A 0.9800 .
C24 H24B 0.9800 .
C24 H24C 0.9800 .
C25 H25A 0.9800 .
C25 H25B 0.9800 .
C25 H25C 0.9800 .
C26 H26 0.9500 .
C27 H27A 0.9800 .
C27 H27B 0.9800 .
C27 H27C 0.9800 .
C28 H28A 0.9800 .
C28 H28B 0.9800 .
C28 H28C 0.9800 .
